data_1511510
loop_
_publ_author_name
'Westman, I.'
'Nolaeng, B.I.'
'Tergenius, L.E.'

_publ_section_title
;
 The crystal structure of Rh5 B4
;
_journal_name_full 'Journal of the Less-Common Metals'
_journal_page_first 303
_journal_page_last 308
_journal_paper_doi 10.1016/0022-5088(81)90232-0
_journal_volume 82
_journal_year 1981
_chemical_formula_sum 'B4 Rh5'
_chemical_name_systematic 'Rh5 B4'
_space_group_IT_number 194
_symmetry_space_group_name_Hall '-P 6c 2c'
_symmetry_space_group_name_H-M 'P 63/m m c'
_cell_angle_alpha 90
_cell_angle_beta 90
_cell_angle_gamma 120
_cell_formula_units_Z 2
_cell_length_a 3.3058
_cell_length_b 3.3058
_cell_length_c 20.394
_cell_volume 193.013
_citation_journal_id_ASTM JCOMAH
_cod_data_source_file boron4-x_140.cif
_cod_data_source_block B4Rh5
_cod_original_cell_volume 193.0128
_cod_database_code 1511510

loop_
_symmetry_equiv_pos_as_xyz
x,y,z
x-y,x,z+1/2
-y,x-y,z
-x,-y,z+1/2
-x+y,-x,z
y,-x+y,z+1/2
-y,-x,-z+1/2
x-y,-y,-z
x,x-y,-z+1/2
y,x,-z
-x+y,y,-z+1/2
-x,-x+y,-z
-x,-y,-z
-x+y,-x,-z-1/2
y,-x+y,-z
x,y,-z-1/2
x-y,x,-z
-y,x-y,-z-1/2
y,x,z-1/2
-x+y,y,z
-x,-x+y,z-1/2
-y,-x,z
x-y,-y,z-1/2
x,x-y,z

loop_
_atom_site_label
_atom_site_type_symbol
_atom_site_fract_x
_atom_site_fract_y
_atom_site_fract_z
_atom_site_occupancy
_atom_site_U_iso_or_equiv
B1 B 0.6667 0.3333 0.0872 1 0.0
Rh2 Rh 0 0 0.14737 1 0.0
B2 B 0.6667 0.3333 0.1957 1 0.0
Rh3 Rh 0.3333 0.6667 0.25 1 0.0
Rh1 Rh 0.3333 0.6667 0.0467 1 0.0
